data_7226665
loop_
_publ_author_name
'Pliquett, Daniel'
'Schulz, Peter S.'
'Heinemann, Frank W.'
'Bause, Angela'
'Wasserscheid, Peter'

_publ_section_title
;
 Liquid silver tris(perfluoroethyl)trifluorophosphate salts as new media
 for propene/propane separation.
;
_journal_issue 40
_journal_name_full 'Physical chemistry chemical physics : PCCP'
_journal_page_first 28242
_journal_page_last 28253
_journal_paper_doi 10.1039/c6cp05653a
_journal_volume 18
_journal_year 2016
_chemical_formula_moiety 'C8 H12 Ag N4, C6 F18 P'
_chemical_formula_sum 'C14 H12 Ag F18 N4 P'
_chemical_formula_weight 717.12
_chemical_name_systematic
;
 ? 
;
_chemical_properties_physical ', Air-sensitive,Moisture-sensitive,Light-sensitive'
_space_group_crystal_system orthorhombic
_space_group_IT_number 61
_space_group_name_Hall '-P 2ac 2ab'
_space_group_name_H-M_alt 'P b c a'
_symmetry_space_group_name_Hall '-P 2ac 2ab'
_symmetry_space_group_name_H-M 'P b c a'
_atom_sites_solution_hydrogens geom
_audit_creation_date 2015-12-02
_audit_creation_method
;
Olex2 1.2
(compiled 2015.09.30 svn.r3233 for OlexSys, GUI svn.r5103)
;
_audit_update_record
;
2016-08-08 deposited with the CCDC.
2016-09-26 downloaded from the CCDC.
;
_cell_angle_alpha 90
_cell_angle_beta 90
_cell_angle_gamma 90
_cell_formula_units_Z 8
_cell_length_a 17.6078(6)
_cell_length_b 15.0214(5)
_cell_length_c 18.0740(6)
_cell_measurement_reflns_used 9883
_cell_measurement_temperature 100(2)
_cell_measurement_theta_max 28.53
_cell_measurement_theta_min 2.53
_cell_volume 4780.5(3)
_computing_cell_refinement 'Bruker SAINT'
_computing_data_collection 'Bruker APEX2'
_computing_data_reduction 'Bruker SAINT'
_computing_molecular_graphics 'SHELXTL 6.12 (Bruker AXS, 2002)'
_computing_publication_material 'Olex2 (Dolomanov et al., 2009)'
_computing_structure_refinement 'SHELXL-2014/6 (Sheldrick, 2008)'
_computing_structure_solution 'SHELXTL 6.12 (Bruker AXS, 2002)'
_diffrn_ambient_temperature 100.15
_diffrn_detector_area_resol_mean 83.33
_diffrn_measured_fraction_theta_full 1.000
_diffrn_measured_fraction_theta_max 0.987
_diffrn_measurement_device_type 'Bruker Smart APEX II CCD area detector'
_diffrn_measurement_method 'phi and omega scans'
_diffrn_radiation_monochromator 'Triumph curved graphite'
_diffrn_radiation_type MoK\a
_diffrn_radiation_wavelength 0.71073
_diffrn_reflns_av_R_equivalents 0.0402
_diffrn_reflns_av_unetI/netI 0.0234
_diffrn_reflns_Laue_measured_fraction_full 1.000
_diffrn_reflns_Laue_measured_fraction_max 0.987
_diffrn_reflns_limit_h_max 21
_diffrn_reflns_limit_h_min -23
_diffrn_reflns_limit_k_max 20
_diffrn_reflns_limit_k_min -14
_diffrn_reflns_limit_l_max 23
_diffrn_reflns_limit_l_min -23
_diffrn_reflns_number 72757
_diffrn_reflns_point_group_measured_fraction_full 1.000
_diffrn_reflns_point_group_measured_fraction_max 0.987
_diffrn_reflns_theta_full 25.242
_diffrn_reflns_theta_max 28.729
_diffrn_reflns_theta_min 2.108
_diffrn_source 'fine-focus sealed tube'
_diffrn_standards_number 0
_exptl_absorpt_coefficient_mu 1.062
_exptl_absorpt_correction_T_max 0.7458
_exptl_absorpt_correction_T_min 0.6670
_exptl_absorpt_correction_type multi-scan
_exptl_absorpt_process_details
;
SADABS-2012/1 (Bruker,2012) was used for absorption correction.
wR2(int) was 0.0526 before and 0.0444 after correction.
The Ratio of minimum to maximum transmission is 0.8943.
The \l/2 correction factor is 0.0015.
;
_exptl_crystal_colour colorless
_exptl_crystal_density_diffrn 1.993
_exptl_crystal_density_method 'not measured'
_exptl_crystal_description block
_exptl_crystal_F_000 2784
_exptl_crystal_recrystallization_method 'Re-crystallisation from solvent: acetonitrile'
_exptl_crystal_size_max 0.33
_exptl_crystal_size_mid 0.28
_exptl_crystal_size_min 0.27
_refine_diff_density_max 0.746
_refine_diff_density_min -0.473
_refine_diff_density_rms 0.075
_refine_ls_extinction_method none
_refine_ls_goodness_of_fit_ref 1.145
_refine_ls_hydrogen_treatment constr
_refine_ls_matrix_type full
_refine_ls_number_parameters 573
_refine_ls_number_reflns 6118
_refine_ls_number_restraints 37
_refine_ls_restrained_S_all 1.158
_refine_ls_R_factor_all 0.0687
_refine_ls_R_factor_gt 0.0426
_refine_ls_shift/su_max 0.001
_refine_ls_shift/su_mean 0.000
_refine_ls_structure_factor_coef Fsqd
_refine_ls_weighting_details 'w=1/[\s^2^(Fo^2^)+(0.0343P)^2^+6.1280P] where P=(Fo^2^+2Fc^2^)/3'
_refine_ls_weighting_scheme calc
_refine_ls_wR_factor_gt 0.0873
_refine_ls_wR_factor_ref 0.0990
_reflns_Friedel_coverage 0.000
_reflns_number_gt 4548
_reflns_number_total 6118
_reflns_threshold_expression 'I > 2\s(I)'
_cod_data_source_file c6cp05653a1.cif
_cod_data_source_block crt1501
_cod_depositor_comments 'Adding full bibliography for 7226665--7226667.cif.'
_cod_database_code 7226665
_shelxl_version_number 2014/6
_shelx_space_group_comment
;
The symmetry employed for this shelxl refinement is uniquely defined
by the following loop, which should always be used as a source of
symmetry information in preference to the above space-group names.
They are only intended as comments.
;
_shelx_estimated_absorpt_t_max 0.763
_shelx_estimated_absorpt_t_min 0.721
_olex2_refinement_description
;
1. Fixed Uiso
 At 1.5 times of:
  All C(H,H,H) groups
2. Restrained distances
 C13A-C14A \\sim C13-C14
 with sigma of 0.02
3. Uiso/Uaniso restraints and constraints
C10 \\sim C10A: within 2A with sigma of 0.005 and sigma for terminal atoms of
0.01
Uanis(C10) \\sim Ueq, Uanis(C14A) \\sim Ueq, Uanis(F16A) \\sim Ueq, Uanis(F17A)
\\sim Ueq, Uanis(F18A) \\sim Ueq: with sigma of 0.005 and sigma for terminal
atoms of 0.01
4. Others
 Sof(P1A)=Sof(C9A)=Sof(C10A)=Sof(C11A)=Sof(C12A)=Sof(C13A)=Sof(C14A)=Sof(F1A)=
 Sof(F2A)=Sof(F3A)=Sof(F4A)=Sof(F5A)=Sof(F6A)=Sof(F7A)=Sof(F8A)=Sof(F9A)=
 Sof(F10A)=Sof(F11A)=Sof(F12A)=Sof(F13A)=Sof(F14A)=Sof(F15A)=Sof(F16A)=
 Sof(F17A)=Sof(F18A)=1-FVAR(1)
 Sof(P1)=Sof(C9)=Sof(C10)=Sof(C11)=Sof(C12)=Sof(C13)=Sof(C14)=Sof(F1)=Sof(F2)=
 Sof(F3)=Sof(F4)=Sof(F5)=Sof(F6)=Sof(F7)=Sof(F8)=Sof(F9)=Sof(F10)=Sof(F11)=
 Sof(F12)=Sof(F13)=Sof(F14)=Sof(F15)=Sof(F16)=Sof(F17)=Sof(F18)=FVAR(1)
5.a Idealised Me refined as rotating group:
 C2(H2A,H2B,H2C), C4(H4A,H4B,H4C), C6(H6A,H6B,H6C), C8(H8A,H8B,H8C)
;
_olex2_submission_special_instructions 'No special instructions were received'

loop_
_space_group_symop_operation_xyz
'x, y, z'
'-x+1/2, -y, z+1/2'
'-x, y+1/2, -z+1/2'
'x+1/2, -y+1/2, -z'
'-x, -y, -z'
'x-1/2, y, -z-1/2'
'x, -y-1/2, z-1/2'
'-x-1/2, y-1/2, z'

loop_
_atom_site_label
_atom_site_type_symbol
_atom_site_fract_x
_atom_site_fract_y
_atom_site_fract_z
_atom_site_U_iso_or_equiv
_atom_site_adp_type
_atom_site_occupancy
_atom_site_site_symmetry_order
_atom_site_calc_flag
_atom_site_refinement_flags_posn
_atom_site_refinement_flags_adp
_atom_site_refinement_flags_occupancy
_atom_site_disorder_assembly
_atom_site_disorder_group
Ag1 Ag 0.01149(2) 0.22037(2) 0.24047(2) 0.04094(9) Uani 1 1 d . . . . .
N1 N -0.05282(17) 0.09476(18) 0.27109(16) 0.0457(7) Uani 1 1 d . . . . .
N2 N 0.13556(16) 0.21751(17) 0.27704(14) 0.0369(6) Uani 1 1 d . . . . .
N3 N 0.00993(18) 0.2386(2) 0.11467(18) 0.0528(8) Uani 1 1 d . . . . .
N4 N -0.04292(16) 0.34834(18) 0.28536(16) 0.0443(7) Uani 1 1 d . . . . .
C1 C -0.08239(18) 0.0309(2) 0.28846(18) 0.0375(7) Uani 1 1 d . . . . .
C2 C -0.1193(2) -0.0510(2) 0.31090(18) 0.0425(8) Uani 1 1 d . . . . .
H2A H -0.1329 -0.0856 0.2669 0.064 Uiso 1 1 calc GR . . . .
H2B H -0.1653 -0.0370 0.3391 0.064 Uiso 1 1 calc GR . . . .
H2C H -0.0845 -0.0858 0.3419 0.064 Uiso 1 1 calc GR . . . .
C3 C 0.19845(18) 0.21724(18) 0.29018(15) 0.0304(6) Uani 1 1 d . . . . .
C4 C 0.27953(18) 0.2167(2) 0.30649(17) 0.0402(7) Uani 1 1 d . . . . .
H4A H 0.3031 0.1644 0.2836 0.060 Uiso 1 1 calc GR . . . .
H4B H 0.2871 0.2144 0.3602 0.060 Uiso 1 1 calc GR . . . .
H4C H 0.3029 0.2709 0.2867 0.060 Uiso 1 1 calc GR . . . .
C5 C 0.0112(2) 0.2477(2) 0.0525(2) 0.0468(8) Uani 1 1 d . . . . .
C6 C 0.0132(2) 0.2600(3) -0.0271(2) 0.0559(10) Uani 1 1 d . . . . .
H6A H -0.0128 0.3155 -0.0400 0.084 Uiso 1 1 calc GR . . . .
H6B H -0.0123 0.2098 -0.0513 0.084 Uiso 1 1 calc GR . . . .
H6C H 0.0661 0.2628 -0.0438 0.084 Uiso 1 1 calc GR . . . .
C7 C -0.07293(19) 0.4127(2) 0.29874(19) 0.0421(8) Uani 1 1 d . . . . .
C8 C -0.1122(2) 0.4955(2) 0.3161(2) 0.0613(11) Uani 1 1 d . . . . .
H8A H -0.0785 0.5342 0.3449 0.092 Uiso 1 1 calc GR . . . .
H8B H -0.1579 0.4824 0.3451 0.092 Uiso 1 1 calc GR . . . .
H8C H -0.1266 0.5255 0.2701 0.092 Uiso 1 1 calc GR . . . .
P1 P 0.28583(8) 0.07973(8) 0.00547(7) 0.0257(3) Uani 0.5346(16) 1 d . . P A 1
C9 C 0.2419(4) 0.1606(6) 0.0769(4) 0.0283(16) Uani 0.5346(16) 1 d . . P A 1
C10 C 0.2716(10) 0.2552(12) 0.0780(12) 0.027(2) Uani 0.5346(16) 1 d . U P A 1
C11 C 0.1993(3) 0.0848(4) -0.0628(3) 0.0320(12) Uani 0.5346(16) 1 d . . P A 1
C12 C 0.1286(5) 0.0235(6) -0.0569(4) 0.0416(18) Uani 0.5346(16) 1 d . . P A 1
C13 C 0.3404(4) -0.0113(4) -0.0495(4) 0.0399(15) Uani 0.5346(16) 1 d D . P A 1
C14 C 0.4072(6) 0.0113(7) -0.1027(7) 0.054(3) Uani 0.5346(16) 1 d D . P A 1
F1 F 0.3215(2) 0.1607(2) -0.04285(19) 0.0359(8) Uani 0.5346(16) 1 d . . P A 1
F2 F 0.36006(17) 0.0817(2) 0.05816(18) 0.0326(7) Uani 0.5346(16) 1 d . . P A 1
F3 F 0.2466(5) 0.0005(8) 0.0542(4) 0.0240(14) Uani 0.5346(16) 1 d . . P A 1
F4 F 0.2585(9) 0.1284(9) 0.1409(7) 0.049(4) Uani 0.5346(16) 1 d . . P A 1
F5 F 0.16506(18) 0.1614(2) 0.07661(17) 0.0356(7) Uani 0.5346(16) 1 d . . P A 1
F6 F 0.2431(3) 0.3007(2) 0.0146(2) 0.0464(9) Uani 0.5346(16) 1 d . . P A 1
F7 F 0.3405(2) 0.2688(2) 0.0822(2) 0.0483(9) Uani 0.5346(16) 1 d . . P A 1
F8 F 0.2345(3) 0.3025(2) 0.1335(2) 0.0509(10) Uani 0.5346(16) 1 d . . P A 1
F9 F 0.1708(3) 0.1697(3) -0.0633(2) 0.0422(9) Uani 0.5346(16) 1 d . . P A 1
F10 F 0.2256(2) 0.0733(3) -0.13359(18) 0.0460(9) Uani 0.5346(16) 1 d . . P A 1
F11 F 0.0805(2) 0.0443(3) -0.1112(2) 0.0634(12) Uani 0.5346(16) 1 d . . P A 1
F12 F 0.0937(2) 0.0353(3) 0.0068(2) 0.0526(10) Uani 0.5346(16) 1 d . . P A 1
F13 F 0.1470(2) -0.0615(3) -0.0633(2) 0.0499(10) Uani 0.5346(16) 1 d . . P A 1
F14 F 0.2942(2) -0.0655(2) -0.08891(19) 0.0382(8) Uani 0.5346(16) 1 d . . P A 1
F15 F 0.3756(2) -0.0693(2) 0.00475(18) 0.0422(8) Uani 0.5346(16) 1 d . . P A 1
F16 F 0.3771(3) 0.0618(3) -0.1532(2) 0.0608(11) Uani 0.5346(16) 1 d . . P A 1
F17 F 0.4372(2) -0.0609(3) -0.1237(2) 0.0694(13) Uani 0.5346(16) 1 d . . P A 1
F18 F 0.4592(3) 0.0578(4) -0.0613(3) 0.0632(14) Uani 0.5346(16) 1 d . . P A 1
P1A P 0.22851(9) 0.09489(9) -0.00965(8) 0.0253(4) Uani 0.4654(16) 1 d . . P A 2
C9A C 0.2748(5) 0.1612(8) 0.0695(5) 0.031(2) Uani 0.4654(16) 1 d . . P A 2
C10A C 0.2586(11) 0.2676(12) 0.0717(14) 0.026(2) Uani 0.4654(16) 1 d . U P A 2
C11A C 0.1689(7) 0.0269(6) -0.0791(5) 0.051(2) Uani 0.4654(16) 1 d . . P A 2
C12A C 0.0909(8) -0.0109(7) -0.0553(5) 0.069(4) Uani 0.4654(16) 1 d . . P A 2
C13A C 0.3211(4) 0.0838(5) -0.0680(4) 0.0436(17) Uani 0.4654(16) 1 d D . P A 2
C14A C 0.3828(7) 0.0106(8) -0.0546(7) 0.070(3) Uani 0.4654(16) 1 d D U P A 2
F1A F 0.2126(3) 0.1861(3) -0.0553(2) 0.0297(9) Uani 0.4654(16) 1 d . . P A 2
F2A F 0.15009(19) 0.1098(2) 0.03573(19) 0.0296(8) Uani 0.4654(16) 1 d . . P A 2
F3A F 0.2473(7) 0.0031(9) 0.0326(5) 0.031(2) Uani 0.4654(16) 1 d . . P A 2
F4A F 0.2497(10) 0.1332(8) 0.1415(8) 0.040(3) Uani 0.4654(16) 1 d . . P A 2
F5A F 0.3517(2) 0.1462(3) 0.0767(2) 0.0447(10) Uani 0.4654(16) 1 d . . P A 2
F6A F 0.3010(3) 0.3022(3) 0.0187(2) 0.0473(11) Uani 0.4654(16) 1 d . . P A 2
F7A F 0.1935(2) 0.2854(2) 0.0731(3) 0.0481(11) Uani 0.4654(16) 1 d . . P A 2
F8A F 0.2957(4) 0.2932(3) 0.1374(3) 0.0612(14) Uani 0.4654(16) 1 d . . P A 2
F9A F 0.1522(4) 0.0742(3) -0.1422(2) 0.0731(18) Uani 0.4654(16) 1 d . . P A 2
F10A F 0.2104(4) -0.0466(3) -0.1020(3) 0.0772(19) Uani 0.4654(16) 1 d . . P A 2
F11A F 0.0411(3) 0.0526(4) -0.0464(3) 0.0729(17) Uani 0.4654(16) 1 d . . P A 2
F12A F 0.0983(3) -0.0574(3) 0.0073(3) 0.0608(13) Uani 0.4654(16) 1 d . . P A 2
F13A F 0.0649(5) -0.0650(4) -0.1072(4) 0.112(3) Uani 0.4654(16) 1 d . . P A 2
F14A F 0.3030(3) 0.0784(3) -0.1411(2) 0.0579(13) Uani 0.4654(16) 1 d . . P A 2
F15A F 0.3614(3) 0.1614(3) -0.0622(3) 0.0454(11) Uani 0.4654(16) 1 d . . P A 2
F16A F 0.3520(5) -0.0699(4) -0.0699(4) 0.099(2) Uani 0.4654(16) 1 d . U P A 2
F17A F 0.4405(6) 0.0264(8) -0.0977(7) 0.105(4) Uani 0.4654(16) 1 d . U P A 2
F18A F 0.4076(3) 0.0080(4) 0.0121(3) 0.0826(19) Uani 0.4654(16) 1 d . U P A 2

loop_
_atom_site_aniso_label
_atom_site_aniso_U_11
_atom_site_aniso_U_22
_atom_site_aniso_U_33
_atom_site_aniso_U_23
_atom_site_aniso_U_13
_atom_site_aniso_U_12
Ag1 0.04098(15) 0.02726(13) 0.05458(17) 0.00049(10) 0.00676(11) 0.00162(10)
N1 0.0471(17) 0.0321(14) 0.0580(18) 0.0007(13) 0.0181(14) 0.0025(12)
N2 0.0420(16) 0.0321(13) 0.0366(14) -0.0035(11) 0.0017(11) 0.0029(11)
N3 0.0548(19) 0.0555(19) 0.048(2) 0.0011(14) -0.0032(14) 0.0132(15)
N4 0.0474(16) 0.0315(14) 0.0541(17) -0.0002(12) 0.0158(13) 0.0020(12)
C1 0.0402(17) 0.0314(16) 0.0408(17) -0.0016(13) 0.0138(13) 0.0055(13)
C2 0.056(2) 0.0288(15) 0.0428(18) 0.0020(13) 0.0170(15) -0.0024(14)
C3 0.0470(19) 0.0230(13) 0.0213(13) -0.0019(11) 0.0036(11) 0.0054(12)
C4 0.0439(18) 0.0439(18) 0.0328(16) -0.0027(13) -0.0035(12) 0.0098(15)
C5 0.0429(19) 0.0430(18) 0.055(2) -0.0049(16) -0.0091(16) 0.0129(15)
C6 0.059(2) 0.058(2) 0.050(2) -0.0070(17) -0.0117(18) 0.0171(18)
C7 0.0471(19) 0.0290(16) 0.050(2) 0.0003(14) 0.0219(15) 0.0005(14)
C8 0.077(3) 0.0345(18) 0.072(3) -0.0028(17) 0.039(2) 0.0151(18)
P1 0.0289(8) 0.0207(6) 0.0274(7) -0.0039(5) 0.0010(5) 0.0026(5)
C9 0.039(5) 0.024(3) 0.022(3) 0.002(2) 0.008(4) 0.004(4)
C10 0.030(5) 0.025(4) 0.027(3) 0.003(3) -0.005(3) 0.010(3)
C11 0.034(3) 0.039(3) 0.022(3) -0.006(2) -0.006(2) 0.004(2)
C12 0.038(4) 0.052(5) 0.035(4) -0.002(3) -0.002(3) 0.005(4)
C13 0.043(4) 0.023(3) 0.053(4) -0.021(3) -0.006(3) 0.001(3)
C14 0.072(7) 0.037(4) 0.053(6) 0.011(4) -0.008(5) -0.010(5)
F1 0.045(2) 0.0341(18) 0.0288(18) -0.0004(14) 0.0111(16) -0.0077(17)
F2 0.0317(17) 0.0236(17) 0.0426(18) -0.0074(13) -0.0074(13) 0.0019(13)
F3 0.032(2) 0.025(2) 0.015(4) 0.003(3) 0.000(3) 0.0013(15)
F4 0.072(6) 0.048(5) 0.026(6) 0.011(4) 0.002(4) 0.021(4)
F5 0.0348(18) 0.0361(18) 0.0360(18) -0.0006(15) 0.0086(13) 0.0075(14)
F6 0.068(3) 0.0244(18) 0.047(2) 0.0066(15) 0.003(2) 0.0066(17)
F7 0.054(2) 0.0288(18) 0.062(2) -0.0117(16) -0.0016(18) -0.0083(15)
F8 0.077(3) 0.0307(19) 0.045(2) -0.0150(15) 0.009(2) 0.0098(19)
F9 0.051(3) 0.040(2) 0.035(2) 0.0077(16) -0.0051(19) 0.014(2)
F10 0.062(3) 0.054(2) 0.0216(16) -0.0027(15) 0.0033(16) -0.0012(19)
F11 0.054(3) 0.083(3) 0.053(3) -0.005(2) -0.025(2) 0.000(2)
F12 0.0350(19) 0.073(3) 0.050(2) -0.0078(19) 0.0036(16) -0.0063(18)
F13 0.039(2) 0.044(2) 0.067(3) -0.0079(18) -0.0053(18) -0.0065(17)
F14 0.043(2) 0.0325(18) 0.0385(19) -0.0175(14) 0.0042(16) -0.0084(16)
F15 0.064(2) 0.0297(18) 0.0330(19) -0.0046(14) 0.0108(16) -0.0023(16)
F16 0.086(3) 0.061(3) 0.035(2) -0.0011(18) 0.012(2) 0.001(2)
F17 0.064(3) 0.075(3) 0.069(3) -0.040(2) 0.035(2) -0.007(2)
F18 0.043(2) 0.079(3) 0.067(3) -0.028(3) 0.024(2) -0.027(2)
P1A 0.0383(11) 0.0176(7) 0.0201(8) 0.0013(5) 0.0036(6) 0.0004(6)
C9A 0.029(5) 0.043(4) 0.020(4) 0.006(3) 0.006(4) -0.007(4)
C10A 0.032(6) 0.013(4) 0.033(4) 0.000(4) -0.007(4) 0.011(4)
C11A 0.090(8) 0.036(4) 0.026(4) -0.003(3) -0.014(5) -0.011(5)
C12A 0.105(10) 0.043(6) 0.058(6) 0.000(4) -0.015(6) -0.049(7)
C13A 0.056(5) 0.038(4) 0.037(4) 0.006(3) 0.020(3) 0.011(3)
C14A 0.074(5) 0.068(5) 0.069(5) 0.009(4) 0.017(4) 0.004(4)
F1A 0.038(2) 0.0253(19) 0.0260(19) 0.0091(14) -0.0033(18) -0.0002(19)
F2A 0.0302(18) 0.0247(17) 0.0340(19) -0.0020(15) 0.0062(14) -0.0034(14)
F3A 0.064(3) 0.017(2) 0.012(4) 0.005(3) 0.004(3) 0.0062(19)
F4A 0.063(5) 0.023(4) 0.034(7) -0.007(4) 0.030(4) -0.013(4)
F5A 0.026(2) 0.062(3) 0.046(2) 0.017(2) -0.0103(16) -0.0010(19)
F6A 0.056(3) 0.035(2) 0.051(3) 0.0067(18) -0.002(2) -0.017(2)
F7A 0.048(3) 0.030(2) 0.066(3) -0.0151(19) 0.004(2) 0.0067(18)
F8A 0.083(4) 0.053(3) 0.047(3) -0.016(2) -0.016(3) -0.025(3)
F9A 0.132(5) 0.056(3) 0.031(2) 0.007(2) -0.031(3) -0.038(3)
F10A 0.155(6) 0.030(2) 0.047(3) -0.019(2) 0.019(3) -0.013(3)
F11A 0.069(3) 0.050(3) 0.099(5) 0.018(3) -0.043(3) -0.025(3)
F12A 0.085(4) 0.032(2) 0.065(3) 0.011(2) -0.011(3) -0.023(2)
F13A 0.169(7) 0.077(4) 0.088(4) -0.010(3) -0.051(4) -0.070(4)
F14A 0.096(4) 0.050(3) 0.027(2) 0.0029(18) 0.022(2) 0.005(2)
F15A 0.039(3) 0.054(3) 0.043(3) 0.018(2) 0.013(2) 0.005(2)
F16A 0.142(6) 0.058(4) 0.098(5) 0.004(3) 0.045(4) 0.049(4)
F17A 0.107(8) 0.113(8) 0.096(7) 0.001(5) 0.038(6) 0.030(6)
F18A 0.071(3) 0.104(4) 0.073(4) 0.038(3) 0.022(3) 0.052(3)

loop_
_atom_type_symbol
_atom_type_description
_atom_type_scat_dispersion_real
_atom_type_scat_dispersion_imag
_atom_type_scat_source
C C 0.0033 0.0016 'International Tables Vol C Tables 4.2.6.8 and 6.1.1.4'
H H 0.0000 0.0000 'International Tables Vol C Tables 4.2.6.8 and 6.1.1.4'
N N 0.0061 0.0033 'International Tables Vol C Tables 4.2.6.8 and 6.1.1.4'
F F 0.0171 0.0103 'International Tables Vol C Tables 4.2.6.8 and 6.1.1.4'
P P 0.1023 0.0942 'International Tables Vol C Tables 4.2.6.8 and 6.1.1.4'
Ag Ag -0.8971 1.1015 'International Tables Vol C Tables 4.2.6.8 and 6.1.1.4'

loop_
_geom_angle_atom_site_label_1
_geom_angle_atom_site_label_2
_geom_angle_atom_site_label_3
_geom_angle
N1 Ag1 N2 113.03(10)
N1 Ag1 N3 109.60(12)
N1 Ag1 N4 113.69(10)
N2 Ag1 N3 107.53(10)
N2 Ag1 N4 108.22(10)
N3 Ag1 N4 104.24(11)
C1 N1 Ag1 176.9(3)
C3 N2 Ag1 175.2(2)
C5 N3 Ag1 178.1(3)
C7 N4 Ag1 171.4(3)
N1 C1 C2 179.3(4)
C1 C2 H2A 109.5
C1 C2 H2B 109.5
C1 C2 H2C 109.5
H2A C2 H2B 109.5
H2A C2 H2C 109.5
H2B C2 H2C 109.5
N2 C3 C4 179.5(3)
C3 C4 H4A 109.5
C3 C4 H4B 109.5
C3 C4 H4C 109.5
H4A C4 H4B 109.5
H4A C4 H4C 109.5
H4B C4 H4C 109.5
N3 C5 C6 179.6(5)
C5 C6 H6A 109.5
C5 C6 H6B 109.5
C5 C6 H6C 109.5
H6A C6 H6B 109.5
H6A C6 H6C 109.5
H6B C6 H6C 109.5
N4 C7 C8 179.6(4)
C7 C8 H8A 109.5
C7 C8 H8B 109.5
C7 C8 H8C 109.5
H8A C8 H8B 109.5
H8A C8 H8C 109.5
H8B C8 H8C 109.5
C9 P1 C11 94.9(3)
C9 P1 C13 168.6(3)
C13 P1 C11 95.1(3)
F1 P1 C9 92.5(3)
F1 P1 C11 86.2(2)
F1 P1 C13 93.5(3)
F1 P1 F3 177.6(4)
F2 P1 C9 85.3(3)
F2 P1 C11 175.6(2)
F2 P1 C13 85.1(2)
F2 P1 F1 89.45(19)
F2 P1 F3 92.2(3)
F3 P1 C9 85.9(4)
F3 P1 C11 92.2(4)
F3 P1 C13 88.4(4)
C10 C9 P1 117.4(9)
F4 C9 P1 105.9(9)
F4 C9 C10 105.3(11)
F4 C9 F5 103.5(9)
F5 C9 P1 113.7(5)
F5 C9 C10 109.7(8)
F6 C10 C9 108.6(13)
F7 C10 C9 119.8(12)
F7 C10 F6 108.4(15)
F7 C10 F8 109.3(15)
F8 C10 C9 109.1(14)
F8 C10 F6 99.7(10)
C12 C11 P1 123.8(4)
F9 C11 P1 108.9(4)
F9 C11 C12 105.0(5)
F9 C11 F10 103.7(4)
F10 C11 P1 108.6(4)
F10 C11 C12 105.1(5)
F11 C12 C11 108.6(7)
F12 C12 C11 110.8(6)
F12 C12 F11 108.4(6)
F12 C12 F13 108.8(8)
F13 C12 C11 111.7(6)
F13 C12 F11 108.5(7)
C14 C13 P1 122.4(6)
F14 C13 P1 113.3(5)
F14 C13 C14 105.0(6)
F14 C13 F15 104.5(5)
F15 C13 P1 106.8(4)
F15 C13 C14 103.0(6)
F16 C14 C13 104.7(8)
F16 C14 F18 110.9(8)
F17 C14 C13 108.4(7)
F17 C14 F16 117.4(11)
F17 C14 F18 108.7(9)
F18 C14 C13 106.1(9)
C9A P1A C11A 171.3(4)
C9A P1A C13A 95.3(3)
C11A P1A C13A 93.3(5)
F1A P1A C9A 90.8(4)
F1A P1A C11A 91.2(3)
F1A P1A C13A 86.6(3)
F2A P1A C9A 85.0(3)
F2A P1A C11A 86.5(4)
F2A P1A C13A 176.3(3)
F2A P1A F1A 89.6(2)
F3A P1A C9A 90.2(5)
F3A P1A C11A 88.2(5)
F3A P1A C13A 90.7(5)
F3A P1A F1A 177.2(4)
F3A P1A F2A 93.0(4)
C10A C9A P1A 117.0(9)
F4A C9A P1A 113.0(7)
F4A C9A C10A 102.3(12)
F5A C9A P1A 113.6(7)
F5A C9A C10A 109.4(10)
F5A C9A F4A 99.7(10)
F6A C10A C9A 105.7(14)
F6A C10A F8A 104.0(14)
F7A C10A C9A 113.2(15)
F7A C10A F6A 118.4(16)
F7A C10A F8A 111.8(18)
F8A C10A C9A 102.0(12)
C12A C11A P1A 119.8(6)
F9A C11A P1A 112.5(6)
F9A C11A C12A 103.3(9)
F9A C11A F10A 106.0(7)
F10A C11A P1A 109.2(7)
F10A C11A C12A 105.0(8)
F11A C12A C11A 111.2(8)
F11A C12A F12A 110.1(10)
F11A C12A F13A 107.7(11)
F12A C12A C11A 109.9(10)
F13A C12A C11A 109.7(9)
F13A C12A F12A 108.2(7)
C14A C13A P1A 123.9(6)
F14A C13A P1A 109.5(5)
F14A C13A C14A 105.7(7)
F14A C13A F15A 104.2(5)
F15A C13A P1A 108.6(4)
F15A C13A C14A 103.1(7)
F16A C14A C13A 108.5(9)
F17A C14A C13A 108.8(10)
F17A C14A F16A 110.6(11)
F18A C14A C13A 113.8(9)
F18A C14A F16A 107.5(10)
F18A C14A F17A 107.6(11)

loop_
_geom_bond_atom_site_label_1
_geom_bond_atom_site_label_2
_geom_bond_distance
Ag1 N1 2.269(3)
Ag1 N2 2.283(3)
Ag1 N3 2.290(3)
Ag1 N4 2.296(3)
N1 C1 1.136(4)
N2 C3 1.133(4)
N3 C5 1.131(5)
N4 C7 1.128(4)
C1 C2 1.449(4)
C2 H2A 0.9800
C2 H2B 0.9800
C2 H2C 0.9800
C3 C4 1.458(4)
C4 H4A 0.9800
C4 H4B 0.9800
C4 H4C 0.9800
C5 C6 1.452(6)
C6 H6A 0.9800
C6 H6B 0.9800
C6 H6C 0.9800
C7 C8 1.457(4)
C8 H8A 0.9800
C8 H8B 0.9800
C8 H8C 0.9800
P1 C9 1.934(8)
P1 C11 1.963(5)
P1 C13 1.943(6)
P1 F1 1.623(4)
P1 F2 1.617(3)
P1 F3 1.633(9)
C9 C10 1.51(2)
C9 F4 1.287(15)
C9 F5 1.354(8)
C10 F6 1.424(18)
C10 F7 1.233(19)
C10 F8 1.39(2)
C11 C12 1.552(11)
C11 F9 1.370(7)
C11 F10 1.371(6)
C12 F11 1.334(8)
C12 F12 1.317(9)
C12 F13 1.322(10)
C13 C14 1.556(12)
C13 F14 1.354(7)
C13 F15 1.452(8)
C14 F16 1.300(12)
C14 F17 1.265(14)
C14 F18 1.375(14)
P1A C9A 1.925(10)
P1A C11A 1.929(9)
P1A C13A 1.948(7)
P1A F1A 1.623(4)
P1A F2A 1.621(4)
P1A F3A 1.611(12)
C9A C10A 1.62(2)
C9A F4A 1.438(16)
C9A F5A 1.379(9)
C10A F6A 1.32(2)
C10A F7A 1.18(2)
C10A F8A 1.41(2)
C11A C12A 1.548(15)
C11A F9A 1.375(9)
C11A F10A 1.388(12)
C12A F11A 1.305(14)
C12A F12A 1.336(11)
C12A F13A 1.322(10)
C13A C14A 1.565(12)
C13A F14A 1.362(9)
C13A F15A 1.368(9)
C14A F16A 1.354(15)
C14A F17A 1.301(15)
C14A F18A 1.282(13)

loop_
_geom_torsion_atom_site_label_1
_geom_torsion_atom_site_label_2
_geom_torsion_atom_site_label_3
_geom_torsion_atom_site_label_4
_geom_torsion
P1 C9 C10 F6 73.3(12)
P1 C9 C10 F7 -51.9(19)
P1 C9 C10 F8 -178.9(7)
P1 C11 C12 F11 179.7(4)
P1 C11 C12 F12 60.7(7)
P1 C11 C12 F13 -60.7(7)
P1 C13 C14 F16 -61.5(10)
P1 C13 C14 F17 172.4(6)
P1 C13 C14 F18 55.8(9)
F4 C9 C10 F6 -169.2(13)
F4 C9 C10 F7 66(2)
F4 C9 C10 F8 -61.4(14)
F5 C9 C10 F6 -58.5(14)
F5 C9 C10 F7 176.3(14)
F5 C9 C10 F8 49.3(13)
F9 C11 C12 F11 54.1(7)
F9 C11 C12 F12 -64.9(6)
F9 C11 C12 F13 173.7(5)
F10 C11 C12 F11 -55.0(7)
F10 C11 C12 F12 -173.9(5)
F10 C11 C12 F13 64.6(7)
F14 C13 C14 F16 69.5(9)
F14 C13 C14 F17 -56.6(9)
F14 C13 C14 F18 -173.2(7)
F15 C13 C14 F16 178.6(7)
F15 C13 C14 F17 52.5(9)
F15 C13 C14 F18 -64.1(8)
P1A C9A C10A F6A -75.2(13)
P1A C9A C10A F7A 56(2)
P1A C9A C10A F8A 176.3(8)
P1A C11A C12A F11A 69.6(10)
P1A C11A C12A F12A -52.5(11)
P1A C11A C12A F13A -171.4(7)
P1A C13A C14A F16A 65.6(11)
P1A C13A C14A F17A -174.0(9)
P1A C13A C14A F18A -54.1(13)
F4A C9A C10A F6A 160.8(13)
F4A C9A C10A F7A -68.0(19)
F4A C9A C10A F8A 52.3(15)
F5A C9A C10A F6A 55.7(15)
F5A C9A C10A F7A -173.1(14)
F5A C9A C10A F8A -52.7(15)
F9A C11A C12A F11A -56.4(9)
F9A C11A C12A F12A -178.6(7)
F9A C11A C12A F13A 62.6(10)
F10A C11A C12A F11A -167.4(7)
F10A C11A C12A F12A 70.5(9)
F10A C11A C12A F13A -48.3(11)
F14A C13A C14A F16A -61.8(10)
F14A C13A C14A F17A 58.6(12)
F14A C13A C14A F18A 178.6(9)
F15A C13A C14A F16A -170.9(8)
F15A C13A C14A F17A -50.5(12)
F15A C13A C14A F18A 69.4(11)
